data_7156720
loop_
_publ_author_name
'Zhou, Peiqi'
'Huang, Yubing'
'Wu, Wanqing'
'Yu, Wentao'
'Li, Jianxiao'
'Zhu, Zhongzhi'
'Jiang, Huanfeng'

_publ_section_title
;
 Direct access to bis-S-heterocycles via copper-catalyzed three component
 tandem cyclization using S<sub>8</sub> as a sulfur source.
;
_journal_issue 13
_journal_name_full 'Organic &amp; biomolecular chemistry'
_journal_page_first 3424
_journal_page_last 3432
_journal_paper_doi 10.1039/c9ob00377k
_journal_volume 17
_journal_year 2019
_chemical_formula_moiety 'C16 H8 F3 N S3'
_chemical_formula_sum 'C16 H8 F3 N S3'
_chemical_formula_weight 367.41
_space_group_crystal_system triclinic
_space_group_IT_number 2
_space_group_name_Hall '-P 1'
_space_group_name_H-M_alt 'P -1'
_symmetry_space_group_name_Hall '-P 1'
_symmetry_space_group_name_H-M 'P -1'
_atom_sites_solution_hydrogens geom
_atom_sites_solution_primary dual
_audit_creation_date 2018-06-19
_audit_creation_method
;
Olex2 1.2
(compiled 2018.05.29 svn.r3508 for OlexSys, GUI svn.r5506)
;
_audit_update_record
;
2018-09-11 deposited with the CCDC.    2019-03-04 downloaded from the CCDC.
;
_cell_angle_alpha 77.893(5)
_cell_angle_beta 87.653(5)
_cell_angle_gamma 86.789(5)
_cell_formula_units_Z 2
_cell_length_a 4.2674(3)
_cell_length_b 12.9135(8)
_cell_length_c 13.4730(8)
_cell_measurement_reflns_used 3770
_cell_measurement_temperature 100.00(10)
_cell_measurement_theta_max 29.0520
_cell_measurement_theta_min 2.4690
_cell_volume 724.48(8)
_computing_cell_refinement 'CrysAlisPro 1.171.38.43f (Rigaku OD, 2015)'
_computing_data_collection 'CrysAlisPro 1.171.38.43f (Rigaku OD, 2015)'
_computing_data_reduction 'CrysAlisPro 1.171.38.43f (Rigaku OD, 2015)'
_computing_molecular_graphics 'Olex2 (Dolomanov et al., 2009)'
_computing_publication_material 'Olex2 (Dolomanov et al., 2009)'
_computing_structure_refinement 'ShelXL (Sheldrick, 2015)'
_computing_structure_solution 'ShelXT (Sheldrick, 2015)'
_diffrn_ambient_environment N~2~
_diffrn_ambient_temperature 100.00(10)
_diffrn_detector 'CCD plate'
_diffrn_detector_area_resol_mean 5.2684
_diffrn_detector_type AtlasS2
_diffrn_measured_fraction_theta_full 0.999
_diffrn_measured_fraction_theta_max 0.999
_diffrn_measurement_details
;
List of Runs (angles in degrees, time in seconds):

  # Type    Start    End  Width  t~exp~   \w     \q     \k     \f   Frames
#--------------------------------------------------------------------------
  1  \w    -60.00  40.00   1.00    1.00    --   11.74 -57.00 -90.00  100
  2  \w    -21.00  88.00   1.00    1.00    --   11.74  77.00-180.00  109
  3  \w    -16.00  85.00   1.00    1.00    --   11.74  57.00  60.00  101
  4  \w    -62.00 -15.00   1.00    1.00    --  -11.59 115.00 161.00   47
  5  \w    -16.00  27.00   1.00    1.00    --   11.74  57.00 -60.00   43
;
_diffrn_measurement_device 'four-circle diffractometer'
_diffrn_measurement_device_type 'SuperNova, Dual, Cu at zero, AtlasS2'
_diffrn_measurement_method '\w scans'
_diffrn_orient_matrix_type 'CrysAlisPro convention (1999,Acta A55,543-557)'
_diffrn_orient_matrix_UB_11 0.0431084000
_diffrn_orient_matrix_UB_12 0.0406810000
_diffrn_orient_matrix_UB_13 0.0241493000
_diffrn_orient_matrix_UB_21 -0.0023403000
_diffrn_orient_matrix_UB_22 0.0365255000
_diffrn_orient_matrix_UB_23 -0.0473346000
_diffrn_orient_matrix_UB_31 -0.1608564000
_diffrn_orient_matrix_UB_32 0.0131972000
_diffrn_orient_matrix_UB_33 0.0088294000
_diffrn_radiation_monochromator mirror
_diffrn_radiation_probe x-ray
_diffrn_radiation_type MoK\a
_diffrn_radiation_wavelength 0.71073
_diffrn_reflns_av_R_equivalents 0.0275
_diffrn_reflns_av_unetI/netI 0.0387
_diffrn_reflns_Laue_measured_fraction_full 0.999
_diffrn_reflns_Laue_measured_fraction_max 0.999
_diffrn_reflns_limit_h_max 5
_diffrn_reflns_limit_h_min -5
_diffrn_reflns_limit_k_max 15
_diffrn_reflns_limit_k_min -15
_diffrn_reflns_limit_l_max 16
_diffrn_reflns_limit_l_min -15
_diffrn_reflns_number 6627
_diffrn_reflns_point_group_measured_fraction_full 0.999
_diffrn_reflns_point_group_measured_fraction_max 0.999
_diffrn_reflns_theta_full 25.000
_diffrn_reflns_theta_max 25.000
_diffrn_reflns_theta_min 1.990
_diffrn_source 'micro-focus sealed X-ray tube'
_diffrn_source_type 'SuperNova (Mo) X-ray Source'
_exptl_absorpt_coefficient_mu 0.541
_exptl_absorpt_correction_T_max 1.00000
_exptl_absorpt_correction_T_min 0.91018
_exptl_absorpt_correction_type multi-scan
_exptl_absorpt_process_details
;
CrysAlisPro 1.171.38.43f (Rigaku Oxford Diffraction, 2015)
Empirical absorption correction using spherical harmonics,
 implemented in SCALE3 ABSPACK scaling algorithm.
;
_exptl_crystal_colour red
_exptl_crystal_colour_primary red
_exptl_crystal_density_diffrn 1.684
_exptl_crystal_description block
_exptl_crystal_F_000 372
_exptl_crystal_size_max 0.13
_exptl_crystal_size_mid 0.12
_exptl_crystal_size_min 0.11
_refine_diff_density_max 0.448
_refine_diff_density_min -0.366
_refine_diff_density_rms 0.064
_refine_ls_extinction_method none
_refine_ls_goodness_of_fit_ref 1.055
_refine_ls_hydrogen_treatment constr
_refine_ls_matrix_type full
_refine_ls_number_parameters 208
_refine_ls_number_reflns 2536
_refine_ls_number_restraints 0
_refine_ls_restrained_S_all 1.055
_refine_ls_R_factor_all 0.0402
_refine_ls_R_factor_gt 0.0350
_refine_ls_shift/su_max 0.001
_refine_ls_shift/su_mean 0.000
_refine_ls_structure_factor_coef Fsqd
_refine_ls_weighting_details 'w=1/[\s^2^(Fo^2^)+(0.0361P)^2^+0.4797P] where P=(Fo^2^+2Fc^2^)/3'
_refine_ls_weighting_scheme calc
_refine_ls_wR_factor_gt 0.0812
_refine_ls_wR_factor_ref 0.0855
_reflns_Friedel_coverage 0.000
_reflns_number_gt 2237
_reflns_number_total 2536
_reflns_threshold_expression 'I > 2\s(I)'
_cod_data_source_file c9ob00377k2.cif
_cod_data_source_block 3s
_cod_depositor_comments 'Adding full bibliography for 7156719--7156720.cif.'
_cod_database_code 7156720
_shelx_shelxl_version_number 2018/3
_shelx_space_group_comment
;
The symmetry employed for this shelxl refinement is uniquely defined
by the following loop, which should always be used as a source of
symmetry information in preference to the above space-group names.
They are only intended as comments.
;
_shelx_estimated_absorpt_t_max 0.943
_shelx_estimated_absorpt_t_min 0.933
_reflns_odcompleteness_completeness 99.93
_reflns_odcompleteness_iscentric 1
_reflns_odcompleteness_theta 26.32
_olex2_refinement_description
;
1. Fixed Uiso
 At 1.2 times of:
  All C(H) groups
2.a Aromatic/amide H refined with riding coordinates:
 C5(H5), C2(H2), C11(H11), C15(H15), C14(H14), C3(H3), C13(H13), C12(H12)
;
_olex2_submission_special_instructions 'No special instructions were received'
_oxdiff_exptl_absorpt_empirical_details
;
Empirical correction (ABSPACK) includes:
- Absorption correction using spherical harmonics
- Frame scaling
- Detector area scaling
;
_oxdiff_exptl_absorpt_empirical_full_max 1.187
_oxdiff_exptl_absorpt_empirical_full_min 0.807

loop_
_space_group_symop_operation_xyz
'x, y, z'
'-x, -y, -z'

loop_
_atom_site_label
_atom_site_type_symbol
_atom_site_fract_x
_atom_site_fract_y
_atom_site_fract_z
_atom_site_U_iso_or_equiv
_atom_site_adp_type
_atom_site_occupancy
_atom_site_site_symmetry_order
_atom_site_calc_flag
_atom_site_refinement_flags_posn
S1 S 0.42135(13) 0.51844(5) 0.87379(4) 0.01985(16) Uani 1 1 d .
S3 S 0.72744(13) 0.58817(4) 0.55179(4) 0.01788(16) Uani 1 1 d .
S2 S 0.31666(13) 0.48773(5) 0.73534(4) 0.02067(16) Uani 1 1 d .
F1 F -0.3768(4) 0.90316(13) 0.98526(12) 0.0388(4) Uani 1 1 d .
F3 F -0.3301(4) 0.74695(12) 1.07334(12) 0.0453(5) Uani 1 1 d .
F2 F 0.0198(3) 0.85936(17) 1.07591(13) 0.0552(6) Uani 1 1 d .
N007 N 0.6827(4) 0.76466(15) 0.61259(13) 0.0161(4) Uani 1 1 d .
C10 C 1.0035(5) 0.77629(18) 0.45546(16) 0.0158(5) Uani 1 1 d .
C1 C 0.3412(5) 0.72559(17) 0.76750(17) 0.0154(5) Uani 1 1 d .
C8 C 0.5132(5) 0.69323(18) 0.68192(16) 0.0158(5) Uani 1 1 d .
C5 C 0.0995(5) 0.68341(18) 0.93655(17) 0.0179(5) Uani 1 1 d .
H5 H 0.049261 0.633780 0.994890 0.021 Uiso 1 1 calc R
C6 C 0.2701(5) 0.65142(18) 0.85719(16) 0.0161(5) Uani 1 1 d .
C9 C 0.8081(5) 0.72137(17) 0.54008(16) 0.0157(5) Uani 1 1 d .
C7 C 0.5117(5) 0.59429(18) 0.66094(16) 0.0163(5) Uani 1 1 d .
C2 C 0.2351(5) 0.83049(18) 0.76107(17) 0.0180(5) Uani 1 1 d .
H2 H 0.275588 0.880219 0.701854 0.022 Uiso 1 1 calc R
C4 C 0.0044(5) 0.78874(19) 0.92902(17) 0.0181(5) Uani 1 1 d .
C11 C 1.0817(5) 0.87959(19) 0.45361(18) 0.0220(5) Uani 1 1 d .
H11 H 1.011219 0.912371 0.506148 0.026 Uiso 1 1 calc R
C15 C 1.1149(5) 0.72814(19) 0.37696(17) 0.0217(5) Uani 1 1 d .
H15 H 1.066477 0.658712 0.377403 0.026 Uiso 1 1 calc R
C14 C 1.2975(6) 0.7830(2) 0.29819(18) 0.0248(6) Uani 1 1 d .
H14 H 1.371687 0.750142 0.246059 0.030 Uiso 1 1 calc R
C3 C 0.0704(5) 0.86240(19) 0.84102(17) 0.0193(5) Uani 1 1 d .
H3 H 0.004210 0.933154 0.835680 0.023 Uiso 1 1 calc R
C16 C -0.1677(5) 0.8236(2) 1.01581(18) 0.0232(5) Uani 1 1 d .
C13 C 1.3700(5) 0.8860(2) 0.29654(18) 0.0249(6) Uani 1 1 d .
H13 H 1.490628 0.922931 0.243015 0.030 Uiso 1 1 calc R
C12 C 1.2631(6) 0.9343(2) 0.37463(18) 0.0249(6) Uani 1 1 d .
H12 H 1.313153 1.003555 0.374048 0.030 Uiso 1 1 calc R

loop_
_atom_site_aniso_label
_atom_site_aniso_U_11
_atom_site_aniso_U_22
_atom_site_aniso_U_33
_atom_site_aniso_U_23
_atom_site_aniso_U_13
_atom_site_aniso_U_12
S1 0.0254(3) 0.0138(3) 0.0187(3) -0.0007(2) 0.0012(2) 0.0014(2)
S3 0.0218(3) 0.0138(3) 0.0187(3) -0.0053(2) 0.0027(2) -0.0024(2)
S2 0.0262(3) 0.0144(3) 0.0219(3) -0.0041(2) 0.0032(2) -0.0065(2)
F1 0.0394(9) 0.0342(10) 0.0405(9) -0.0093(7) 0.0100(7) 0.0141(7)
F3 0.0639(11) 0.0253(9) 0.0423(10) -0.0038(7) 0.0346(8) -0.0019(8)
F2 0.0268(8) 0.1095(17) 0.0453(11) -0.0534(11) 0.0021(7) -0.0029(9)
N007 0.0176(9) 0.0141(10) 0.0161(10) -0.0023(8) 0.0002(7) -0.0013(8)
C10 0.0166(11) 0.0149(12) 0.0148(12) -0.0009(9) -0.0025(9) 0.0015(9)
C1 0.0131(10) 0.0140(12) 0.0195(12) -0.0039(9) -0.0012(9) -0.0023(9)
C8 0.0153(10) 0.0164(12) 0.0152(11) -0.0019(9) -0.0018(8) -0.0013(9)
C5 0.0170(11) 0.0178(13) 0.0172(12) 0.0002(9) 0.0005(9) -0.0036(9)
C6 0.0155(11) 0.0144(12) 0.0180(12) -0.0027(9) -0.0006(9) -0.0007(9)
C9 0.0163(11) 0.0139(12) 0.0177(12) -0.0044(10) -0.0037(9) -0.0010(9)
C7 0.0158(10) 0.0165(12) 0.0170(12) -0.0049(9) 0.0022(9) -0.0013(9)
C2 0.0200(11) 0.0156(12) 0.0174(12) -0.0007(9) 0.0003(9) -0.0024(9)
C4 0.0142(11) 0.0206(13) 0.0205(12) -0.0059(10) 0.0007(9) -0.0028(9)
C11 0.0266(12) 0.0175(13) 0.0221(13) -0.0059(10) 0.0053(10) -0.0009(10)
C15 0.0257(12) 0.0186(13) 0.0207(13) -0.0043(10) 0.0001(10) 0.0002(10)
C14 0.0288(13) 0.0276(15) 0.0170(13) -0.0054(11) 0.0032(10) 0.0059(11)
C3 0.0193(11) 0.0141(12) 0.0249(13) -0.0061(10) 0.0003(9) 0.0019(9)
C16 0.0191(12) 0.0249(14) 0.0254(13) -0.0056(11) 0.0022(10) -0.0008(10)
C13 0.0237(12) 0.0244(14) 0.0226(13) 0.0028(11) 0.0034(10) 0.0003(10)
C12 0.0295(13) 0.0158(13) 0.0279(14) -0.0017(11) 0.0052(11) -0.0040(10)

loop_
_atom_type_symbol
_atom_type_description
_atom_type_scat_dispersion_real
_atom_type_scat_dispersion_imag
_atom_type_scat_source
C C 0.0033 0.0016 'International Tables Vol C Tables 4.2.6.8 and 6.1.1.4'
H H 0.0000 0.0000 'International Tables Vol C Tables 4.2.6.8 and 6.1.1.4'
F F 0.0171 0.0103 'International Tables Vol C Tables 4.2.6.8 and 6.1.1.4'
N N 0.0061 0.0033 'International Tables Vol C Tables 4.2.6.8 and 6.1.1.4'
S S 0.1246 0.1234 'International Tables Vol C Tables 4.2.6.8 and 6.1.1.4'

loop_
_geom_angle_atom_site_label_1
_geom_angle_atom_site_label_2
_geom_angle_atom_site_label_3
_geom_angle
C6 S1 S2 99.53(8)
C7 S3 C9 88.96(10)
C7 S2 S1 96.35(8)
C9 N007 C8 111.48(19)
C11 C10 C9 119.1(2)
C11 C10 C15 118.7(2)
C15 C10 C9 122.2(2)
C6 C1 C8 121.3(2)
C2 C1 C8 120.5(2)
C2 C1 C6 118.1(2)
N007 C8 C1 121.0(2)
C7 C8 N007 114.57(19)
C7 C8 C1 124.37(19)
C4 C5 C6 120.2(2)
C1 C6 S1 120.35(16)
C5 C6 S1 119.14(17)
C5 C6 C1 120.4(2)
N007 C9 S3 114.17(16)
N007 C9 C10 124.7(2)
C10 C9 S3 121.16(16)
S3 C7 S2 124.47(13)
C8 C7 S3 110.82(16)
C8 C7 S2 124.70(17)
C3 C2 C1 121.3(2)
C5 C4 C3 120.1(2)
C5 C4 C16 120.1(2)
C3 C4 C16 119.8(2)
C12 C11 C10 120.8(2)
C14 C15 C10 120.3(2)
C13 C14 C15 120.4(2)
C2 C3 C4 119.9(2)
F1 C16 F3 105.45(18)
F1 C16 C4 112.3(2)
F3 C16 C4 112.7(2)
F2 C16 F1 105.0(2)
F2 C16 F3 107.7(2)
F2 C16 C4 112.98(18)
C14 C13 C12 119.8(2)
C13 C12 C11 120.0(2)

loop_
_geom_bond_atom_site_label_1
_geom_bond_atom_site_label_2
_geom_bond_distance
S1 S2 2.0578(8)
S1 C6 1.773(2)
S3 C9 1.746(2)
S3 C7 1.717(2)
S2 C7 1.753(2)
F1 C16 1.331(3)
F3 C16 1.331(3)
F2 C16 1.327(3)
N007 C8 1.380(3)
N007 C9 1.306(3)
C10 C9 1.466(3)
C10 C11 1.388(3)
C10 C15 1.390(3)
C1 C8 1.463(3)
C1 C6 1.410(3)
C1 C2 1.390(3)
C8 C7 1.366(3)
C5 C6 1.390(3)
C5 C4 1.381(3)
C2 C3 1.384(3)
C4 C3 1.385(3)
C4 C16 1.491(3)
C11 C12 1.381(3)
C15 C14 1.383(3)
C14 C13 1.379(3)
C13 C12 1.381(3)
